data_7124927
loop_
_publ_author_name
'Kelly, Rory P.'
'Kazeminejad, Neda'
'Lamsfus, Carlos A.'
'Maron, Laurent'
'Roesky, Peter W.'

_publ_section_title
;
 Activation of SO<sub>2</sub> by [Zn(Cp*)<sub>2</sub>] and
 [(Cp*)Zn<sup>I</sup>-Zn<sup>I</sup>(Cp*)].
;
_journal_issue 89
_journal_name_full 'Chemical communications (Cambridge, England)'
_journal_page_first 13090
_journal_page_last 13093
_journal_paper_doi 10.1039/c6cc05638e
_journal_volume 52
_journal_year 2016
_chemical_formula_moiety 'C12 H32 N4 O7 S3 Zn2, C4 H8 O'
_chemical_formula_sum 'C16 H40 N4 O8 S3 Zn2'
_chemical_formula_weight 643.44
_space_group_crystal_system monoclinic
_space_group_IT_number 14
_space_group_name_Hall '-P 2ybc'
_space_group_name_H-M_alt 'P 1 21/c 1'
_atom_sites_solution_hydrogens geom
_audit_creation_date 2016-05-26
_audit_creation_method
;
Olex2 1.2
(compiled 2016.02.19 svn.r3266 for OlexSys, GUI svn.r5155)
;
_audit_update_record
;
2016-09-01 deposited with the CCDC.
2016-09-23 downloaded from the CCDC.
;
_cell_angle_alpha 90
_cell_angle_beta 103.699(5)
_cell_angle_gamma 90
_cell_formula_units_Z 4
_cell_length_a 12.9030(8)
_cell_length_b 15.8305(8)
_cell_length_c 13.4913(9)
_cell_measurement_reflns_used 9920
_cell_measurement_temperature 100
_cell_measurement_theta_max 29.68
_cell_measurement_theta_min 2.02
_cell_volume 2677.4(3)
_computing_molecular_graphics 'Olex2 (Dolomanov et al., 2009)'
_computing_publication_material 'Olex2 (Dolomanov et al., 2009)'
_computing_structure_refinement 'ShelXL (Sheldrick, 2015)'
_computing_structure_solution 'ShelXT (Sheldrick, 2008)'
_diffrn_ambient_temperature 100.0
_diffrn_measured_fraction_theta_full 0.995
_diffrn_measured_fraction_theta_max 0.989
_diffrn_measurement_device_type 'STOE StadiVari'
_diffrn_radiation_type MoK\a
_diffrn_radiation_wavelength 0.71073
_diffrn_reflns_av_R_equivalents 0.0402
_diffrn_reflns_av_unetI/netI 0.0725
_diffrn_reflns_Laue_measured_fraction_full 0.995
_diffrn_reflns_Laue_measured_fraction_max 0.989
_diffrn_reflns_limit_h_max 7
_diffrn_reflns_limit_h_min -15
_diffrn_reflns_limit_k_max 9
_diffrn_reflns_limit_k_min -19
_diffrn_reflns_limit_l_max 16
_diffrn_reflns_limit_l_min -15
_diffrn_reflns_number 12736
_diffrn_reflns_point_group_measured_fraction_full 0.995
_diffrn_reflns_point_group_measured_fraction_max 0.989
_diffrn_reflns_theta_full 26.000
_diffrn_reflns_theta_max 26.076
_diffrn_reflns_theta_min 2.017
_exptl_absorpt_coefficient_mu 2.071
_exptl_absorpt_correction_T_max 0.8815
_exptl_absorpt_correction_T_min 0.7516
_exptl_absorpt_correction_type integration
_exptl_absorpt_process_details 'STOE X-RED AND X-SHAPE'
_exptl_crystal_colour colourless
_exptl_crystal_colour_primary colourless
_exptl_crystal_density_diffrn 1.596
_exptl_crystal_description prism
_exptl_crystal_F_000 1344
_exptl_crystal_size_max 0.165
_exptl_crystal_size_mid 0.131
_exptl_crystal_size_min 0.069
_refine_diff_density_max 1.337
_refine_diff_density_min -0.692
_refine_diff_density_rms 0.075
_refine_ls_extinction_method none
_refine_ls_goodness_of_fit_ref 0.836
_refine_ls_hydrogen_treatment constr
_refine_ls_matrix_type full
_refine_ls_number_parameters 351
_refine_ls_number_reflns 5244
_refine_ls_number_restraints 63
_refine_ls_restrained_S_all 0.833
_refine_ls_R_factor_all 0.0529
_refine_ls_R_factor_gt 0.0323
_refine_ls_shift/su_max 0.001
_refine_ls_shift/su_mean 0.000
_refine_ls_structure_factor_coef Fsqd
_refine_ls_weighting_details 'w=1/[\s^2^(Fo^2^)+(0.0067P)^2^] where P=(Fo^2^+2Fc^2^)/3'
_refine_ls_weighting_scheme calc
_refine_ls_wR_factor_gt 0.0547
_refine_ls_wR_factor_ref 0.0582
_reflns_Friedel_coverage 0.000
_reflns_number_gt 3763
_reflns_number_total 5244
_reflns_threshold_expression 'I > 2\s(I)'
_cod_data_source_file c6cc05638e2.cif
_cod_data_source_block 3
_cod_database_code 7124927
_shelx_space_group_comment
;
The symmetry employed for this shelxl refinement is uniquely defined
by the following loop, which should always be used as a source of
symmetry information in preference to the above space-group names.
They are only intended as comments.
;
_olex2_refinement_description
;
1. Fixed Uiso
 At 1.2 times of:
  All C(H,H) groups
 At 1.5 times of:
  All C(H,H,H) groups
2. Restrained distances
 O8A-C13A
 1.45 with sigma of 0.005
 O8A-C13A \\sim O8B-C13B
 with sigma of 0.01
 O8A-C16A \\sim O8B-C16B
 with sigma of 0.02
 C13A-C14A \\sim C13B-C14B
 with sigma of 0.02
 C14A-C15A \\sim C14B-C15B
 with sigma of 0.02
 C15A-C16A \\sim C15B-C16B
 with sigma of 0.02
 O8A-C14A \\sim O8B-C14B
 with sigma of 0.02
 O8A-C15A \\sim O8B-C15B
 with sigma of 0.02
 C13A-C15A \\sim C13B-C15B
 with sigma of 0.02
 C13A-C16A \\sim C13B-C16B
 with sigma of 0.02
 C14A-C16A \\sim C14B-C16B
 with sigma of 0.02
3. Rigid bond restraints
 O8B, C13B, C14B, C15B, C16B
 with sigma for 1-2 distances of 0.01 and sigma for 1-3 distances of 0.01
4. Uiso/Uaniso restraints and constraints
O8B \\sim C13B \\sim C14B \\sim C15B \\sim C16B: within 2A with sigma of 0.04
and sigma for terminal atoms of 0.08
Uanis(C14B) \\sim Ueq, Uanis(C16B) \\sim Ueq: with sigma of 0.01 and sigma for
terminal atoms of 0.02
5. Others
 Fixed Sof: O8B(0.25) C13B(0.25) H13A(0.25) H13B(0.25) C14B(0.25) H14A(0.25)
 H14B(0.25) C15B(0.25) H15A(0.25) H15B(0.25) C16B(0.25) H16A(0.25) H16B(0.25)
 C15A(0.75) H15C(0.75) H15D(0.75) C13A(0.75) H13C(0.75) H13D(0.75) O8A(0.75)
 C14A(0.75) H14C(0.75) H14D(0.75) C16A(0.75) H16C(0.75) H16D(0.75)
6.a Secondary CH2 refined with riding coordinates:
 C1(H1A,H1B), C2(H2A,H2B), C7(H7A,H7B), C8(H8A,H8B), C13B(H13A,H13B),
 C14B(H14A,H14B), C15B(H15A,H15B), C16B(H16A,H16B), C15A(H15C,H15D), C13A(H13C,
 H13D), C14A(H14C,H14D), C16A(H16C,H16D)
6.b Idealised Me refined as rotating group:
 C3(H3A,H3B,H3C), C4(H4A,H4B,H4C), C5(H5A,H5B,H5C), C6(H6A,H6B,H6C), C9(H9A,
 H9B,H9C), C10(H10A,H10B,H10C), C11(H11A,H11B,H11C), C12(H12A,H12B,H12C)
;
_shelx_shelxl_version_number 2014/7
_olex2_submission_special_instructions 'No special instructions were received'

loop_
_space_group_symop_operation_xyz
'x, y, z'
'-x, y+1/2, -z+1/2'
'-x, -y, -z'
'x, -y-1/2, z-1/2'

loop_
_atom_site_label
_atom_site_type_symbol
_atom_site_fract_x
_atom_site_fract_y
_atom_site_fract_z
_atom_site_U_iso_or_equiv
_atom_site_adp_type
_atom_site_occupancy
_atom_site_site_symmetry_order
_atom_site_calc_flag
_atom_site_refinement_flags_posn
_atom_site_refinement_flags_adp
_atom_site_refinement_flags_occupancy
_atom_site_disorder_assembly
_atom_site_disorder_group
Zn1 Zn 0.23718(3) 0.34551(2) 0.75870(2) 0.02010(9) Uani 1 1 d . . . . .
Zn2 Zn 0.28382(3) 0.52460(2) 0.61674(2) 0.02239(9) Uani 1 1 d . . . . .
S1 S 0.42281(6) 0.38580(6) 0.69538(6) 0.02923(18) Uani 1 1 d . . . . .
S2 S 0.07158(6) 0.49721(5) 0.69363(5) 0.02246(16) Uani 1 1 d . . . . .
S3 S 0.07686(6) 0.40953(5) 0.55150(5) 0.02110(16) Uani 1 1 d . . . . .
O1 O 0.34496(17) 0.44377(15) 0.73974(19) 0.0341(5) Uani 1 1 d . . . . .
O2 O 0.40197(19) 0.4193(2) 0.58904(19) 0.0532(8) Uani 1 1 d . . . . .
O3 O 0.36985(17) 0.30042(14) 0.70110(15) 0.0278(5) Uani 1 1 d . . . . .
O4 O 0.12001(16) 0.43315(14) 0.77459(14) 0.0249(5) Uani 1 1 d . . . . .
O5 O 0.15416(16) 0.56006(14) 0.67716(14) 0.0245(5) Uani 1 1 d . . . . .
O6 O 0.12808(16) 0.33464(14) 0.61240(14) 0.0237(5) Uani 1 1 d . . . . .
O7 O 0.15930(15) 0.46114(13) 0.51589(13) 0.0218(4) Uani 1 1 d . . . . .
N1 N 0.3093(2) 0.3465(2) 0.92392(18) 0.0333(7) Uani 1 1 d . . . . .
N2 N 0.1797(2) 0.22462(18) 0.7916(2) 0.0331(7) Uani 1 1 d . . . . .
N3 N 0.3811(2) 0.62675(17) 0.70037(18) 0.0251(6) Uani 1 1 d . . . . .
N4 N 0.2965(2) 0.59906(17) 0.48584(17) 0.0244(6) Uani 1 1 d . . . . .
C1 C 0.2575(4) 0.2749(3) 0.9644(2) 0.0477(11) Uani 1 1 d . . . . .
H1A H 0.1864 0.2925 0.9725 0.057 Uiso 1 1 calc R . . . .
H1B H 0.3011 0.2583 1.0323 0.057 Uiso 1 1 calc R . . . .
C2 C 0.2457(4) 0.2009(3) 0.8932(3) 0.0477(11) Uani 1 1 d . . . . .
H2A H 0.3170 0.1822 0.8866 0.057 Uiso 1 1 calc R . . . .
H2B H 0.2118 0.1534 0.9212 0.057 Uiso 1 1 calc R . . . .
C3 C 0.2887(3) 0.4249(3) 0.9730(2) 0.0430(10) Uani 1 1 d . . . . .
H3A H 0.3214 0.4723 0.9449 0.065 Uiso 1 1 calc GR . . . .
H3B H 0.3193 0.4210 1.0466 0.065 Uiso 1 1 calc GR . . . .
H3C H 0.2116 0.4340 0.9605 0.065 Uiso 1 1 calc GR . . . .
C4 C 0.4257(3) 0.3334(3) 0.9452(3) 0.0530(12) Uani 1 1 d . . . . .
H4A H 0.4410 0.2826 0.9096 0.079 Uiso 1 1 calc GR . . . .
H4B H 0.4542 0.3266 1.0188 0.079 Uiso 1 1 calc GR . . . .
H4C H 0.4592 0.3825 0.9212 0.079 Uiso 1 1 calc GR . . . .
C5 C 0.0654(3) 0.2306(3) 0.7920(3) 0.0476(10) Uani 1 1 d . . . . .
H5A H 0.0563 0.2718 0.8435 0.071 Uiso 1 1 calc GR . . . .
H5B H 0.0398 0.1752 0.8083 0.071 Uiso 1 1 calc GR . . . .
H5C H 0.0245 0.2487 0.7247 0.071 Uiso 1 1 calc GR . . . .
C6 C 0.1926(3) 0.1600(2) 0.7166(3) 0.0413(9) Uani 1 1 d . . . . .
H6A H 0.1476 0.1744 0.6495 0.062 Uiso 1 1 calc GR . . . .
H6B H 0.1714 0.1047 0.7379 0.062 Uiso 1 1 calc GR . . . .
H6C H 0.2674 0.1579 0.7126 0.062 Uiso 1 1 calc GR . . . .
C7 C 0.3674(3) 0.6971(2) 0.6266(2) 0.0298(7) Uani 1 1 d . . . . .
H7A H 0.4226 0.7406 0.6515 0.036 Uiso 1 1 calc R . . . .
H7B H 0.2966 0.7234 0.6205 0.036 Uiso 1 1 calc R . . . .
C8 C 0.3766(3) 0.6656(2) 0.5232(2) 0.0326(8) Uani 1 1 d . . . . .
H8A H 0.3655 0.7132 0.4742 0.039 Uiso 1 1 calc R . . . .
H8B H 0.4491 0.6427 0.5284 0.039 Uiso 1 1 calc R . . . .
C9 C 0.3464(3) 0.6543(3) 0.7917(2) 0.0420(9) Uani 1 1 d . . . . .
H9A H 0.2723 0.6739 0.7717 0.063 Uiso 1 1 calc GR . . . .
H9B H 0.3922 0.7005 0.8249 0.063 Uiso 1 1 calc GR . . . .
H9C H 0.3515 0.6068 0.8393 0.063 Uiso 1 1 calc GR . . . .
C10 C 0.4951(3) 0.6017(3) 0.7324(3) 0.0396(9) Uani 1 1 d . . . . .
H10A H 0.5031 0.5559 0.7825 0.059 Uiso 1 1 calc GR . . . .
H10B H 0.5379 0.6503 0.7629 0.059 Uiso 1 1 calc GR . . . .
H10C H 0.5195 0.5823 0.6727 0.059 Uiso 1 1 calc GR . . . .
C11 C 0.1923(3) 0.6379(2) 0.4398(2) 0.0310(7) Uani 1 1 d . . . . .
H11A H 0.1393 0.5935 0.4163 0.046 Uiso 1 1 calc GR . . . .
H11B H 0.1986 0.6731 0.3817 0.046 Uiso 1 1 calc GR . . . .
H11C H 0.1697 0.6730 0.4907 0.046 Uiso 1 1 calc GR . . . .
C12 C 0.3294(3) 0.5469(2) 0.4081(2) 0.0309(8) Uani 1 1 d . . . . .
H12A H 0.3967 0.5183 0.4389 0.046 Uiso 1 1 calc GR . . . .
H12B H 0.3391 0.5830 0.3521 0.046 Uiso 1 1 calc GR . . . .
H12C H 0.2742 0.5047 0.3818 0.046 Uiso 1 1 calc GR . . . .
O8B O 0.2076(13) 0.8560(14) 0.5191(14) 0.044(6) Uani 0.25 1 d D U P A 2
C13B C 0.1895(16) 0.8798(14) 0.6150(11) 0.041(5) Uani 0.25 1 d D U P A 2
H13A H 0.2541 0.9063 0.6582 0.049 Uiso 0.25 1 calc R . P A 2
H13B H 0.1705 0.8299 0.6512 0.049 Uiso 0.25 1 calc R . P A 2
C14B C 0.0998(10) 0.9411(9) 0.5925(8) 0.033(3) Uani 0.25 1 d D U P A 2
H14A H 0.1271 0.9998 0.5992 0.040 Uiso 0.25 1 calc R . P A 2
H14B H 0.0527 0.9330 0.6400 0.040 Uiso 0.25 1 calc R . P A 2
C15B C 0.0394(10) 0.9230(11) 0.4827(11) 0.047(4) Uani 0.25 1 d D U P A 2
H15A H -0.0331 0.9012 0.4803 0.057 Uiso 0.25 1 calc R . P A 2
H15B H 0.0335 0.9746 0.4403 0.057 Uiso 0.25 1 calc R . P A 2
C16B C 0.1066(17) 0.8569(15) 0.4469(13) 0.039(6) Uani 0.25 1 d D U P A 2
H16A H 0.0721 0.8008 0.4439 0.047 Uiso 0.25 1 calc R . P A 2
H16B H 0.1159 0.8712 0.3781 0.047 Uiso 0.25 1 calc R . P A 2
C15A C 0.0585(5) 0.8538(5) 0.5220(4) 0.0605(17) Uani 0.75 1 d D . P B 1
H15C H 0.0324 0.7952 0.5081 0.073 Uiso 0.75 1 calc R . P B 1
H15D H -0.0035 0.8924 0.5121 0.073 Uiso 0.75 1 calc R . P B 1
C13A C 0.2321(6) 0.9012(5) 0.6153(4) 0.0430(17) Uani 0.75 1 d D . P B 1
H13C H 0.2286 0.9636 0.6174 0.052 Uiso 0.75 1 calc R . P B 1
H13D H 0.2945 0.8817 0.6682 0.052 Uiso 0.75 1 calc R . P B 1
O8A O 0.2383(4) 0.8723(5) 0.5161(5) 0.0456(18) Uani 0.75 1 d D . P B 1
C14A C 0.1305(6) 0.8621(5) 0.6308(4) 0.0574(17) Uani 0.75 1 d D . P B 1
H14C H 0.0968 0.8988 0.6736 0.069 Uiso 0.75 1 calc R . P B 1
H14D H 0.1446 0.8060 0.6637 0.069 Uiso 0.75 1 calc R . P B 1
C16A C 0.1323(6) 0.8786(5) 0.4536(5) 0.041(2) Uani 0.75 1 d D . P B 1
H16C H 0.1228 0.8399 0.3945 0.050 Uiso 0.75 1 calc R . P B 1
H16D H 0.1173 0.9370 0.4281 0.050 Uiso 0.75 1 calc R . P B 1

loop_
_atom_site_aniso_label
_atom_site_aniso_U_11
_atom_site_aniso_U_22
_atom_site_aniso_U_33
_atom_site_aniso_U_23
_atom_site_aniso_U_13
_atom_site_aniso_U_12
Zn1 0.02351(17) 0.02143(18) 0.01616(14) 0.00412(14) 0.00634(12) 0.00412(16)
Zn2 0.02502(18) 0.02404(19) 0.01666(15) 0.00186(15) 0.00201(13) -0.00635(17)
S1 0.0193(4) 0.0336(5) 0.0351(4) 0.0112(4) 0.0071(3) 0.0063(4)
S2 0.0185(3) 0.0262(4) 0.0225(3) 0.0003(3) 0.0045(3) 0.0048(3)
S3 0.0187(3) 0.0238(4) 0.0190(3) 0.0007(3) 0.0010(3) -0.0012(3)
O1 0.0218(11) 0.0238(12) 0.0569(14) 0.0057(11) 0.0097(10) 0.0032(10)
O2 0.0269(13) 0.090(2) 0.0419(13) 0.0315(15) 0.0055(11) -0.0061(14)
O3 0.0319(12) 0.0262(12) 0.0262(10) -0.0007(9) 0.0086(9) 0.0065(10)
O4 0.0253(11) 0.0304(13) 0.0207(9) 0.0018(9) 0.0084(8) 0.0064(10)
O5 0.0264(11) 0.0209(11) 0.0248(10) -0.0021(9) 0.0031(9) -0.0008(10)
O6 0.0277(11) 0.0208(11) 0.0224(9) 0.0020(9) 0.0057(8) -0.0016(10)
O7 0.0239(10) 0.0232(12) 0.0177(9) 0.0006(8) 0.0040(8) -0.0040(9)
N1 0.0405(16) 0.0386(17) 0.0200(11) 0.0047(13) 0.0052(11) 0.0185(15)
N2 0.0458(17) 0.0259(16) 0.0323(13) 0.0093(12) 0.0189(13) 0.0049(14)
N3 0.0282(13) 0.0246(14) 0.0217(11) -0.0021(11) 0.0046(10) -0.0039(12)
N4 0.0257(13) 0.0271(15) 0.0217(11) -0.0002(11) 0.0081(10) -0.0071(12)
C1 0.074(3) 0.050(3) 0.0230(15) 0.0161(17) 0.0207(18) 0.020(2)
C2 0.080(3) 0.033(2) 0.0355(18) 0.0185(17) 0.024(2) 0.015(2)
C3 0.051(2) 0.049(2) 0.0244(15) -0.0063(16) -0.0010(16) 0.015(2)
C4 0.045(2) 0.084(3) 0.0237(15) 0.002(2) -0.0044(15) 0.029(2)
C5 0.051(2) 0.039(2) 0.065(2) 0.005(2) 0.038(2) -0.011(2)
C6 0.060(2) 0.0261(19) 0.0423(18) 0.0052(17) 0.0221(18) 0.0004(19)
C7 0.0366(18) 0.0199(17) 0.0350(16) -0.0034(14) 0.0126(15) -0.0068(15)
C8 0.0363(18) 0.035(2) 0.0275(15) 0.0002(15) 0.0104(14) -0.0180(17)
C9 0.052(2) 0.049(2) 0.0258(15) -0.0125(17) 0.0128(15) -0.017(2)
C10 0.0287(17) 0.035(2) 0.047(2) -0.0124(17) -0.0056(16) -0.0027(17)
C11 0.0326(17) 0.0287(19) 0.0311(15) 0.0105(14) 0.0064(14) 0.0038(15)
C12 0.0335(17) 0.039(2) 0.0232(14) -0.0039(14) 0.0121(13) -0.0021(16)
O8B 0.049(9) 0.051(12) 0.038(7) -0.005(7) 0.018(6) 0.022(9)
C13B 0.043(12) 0.041(13) 0.039(7) 0.004(8) 0.012(8) -0.002(9)
C14B 0.040(6) 0.036(6) 0.034(5) -0.006(5) 0.028(5) 0.000(5)
C15B 0.030(7) 0.045(10) 0.063(8) -0.012(8) 0.004(6) 0.003(6)
C16B 0.051(9) 0.025(9) 0.038(7) -0.001(6) 0.003(6) 0.009(7)
C15A 0.043(3) 0.086(5) 0.055(3) 0.006(4) 0.015(3) 0.003(4)
C13A 0.058(4) 0.038(4) 0.035(3) 0.000(3) 0.014(3) -0.006(3)
O8A 0.048(3) 0.056(4) 0.035(2) 0.005(2) 0.014(2) -0.004(3)
C14A 0.051(4) 0.077(5) 0.046(3) 0.013(3) 0.016(3) 0.008(4)
C16A 0.048(4) 0.038(4) 0.035(3) 0.005(3) 0.002(3) -0.013(3)

loop_
_atom_type_symbol
_atom_type_description
_atom_type_scat_dispersion_real
_atom_type_scat_dispersion_imag
_atom_type_scat_source
C C 0.0033 0.0016 'International Tables Vol C Tables 4.2.6.8 and 6.1.1.4'
H H 0.0000 0.0000 'International Tables Vol C Tables 4.2.6.8 and 6.1.1.4'
N N 0.0061 0.0033 'International Tables Vol C Tables 4.2.6.8 and 6.1.1.4'
O O 0.0106 0.0060 'International Tables Vol C Tables 4.2.6.8 and 6.1.1.4'
S S 0.1246 0.1234 'International Tables Vol C Tables 4.2.6.8 and 6.1.1.4'
Zn Zn 0.2839 1.4301 'International Tables Vol C Tables 4.2.6.8 and 6.1.1.4'

loop_
_geom_angle_atom_site_label_1
_geom_angle_atom_site_label_2
_geom_angle_atom_site_label_3
_geom_angle
O1 Zn1 O3 66.74(9)
O1 Zn1 O6 104.59(9)
O1 Zn1 N1 89.15(11)
O3 Zn1 N1 100.67(9)
O4 Zn1 O1 92.06(9)
O4 Zn1 O3 154.87(8)
O4 Zn1 O6 79.36(8)
O4 Zn1 N1 91.95(9)
O4 Zn1 N2 106.07(10)
O6 Zn1 O3 92.62(8)
O6 Zn1 N1 163.88(9)
N2 Zn1 O1 160.46(10)
N2 Zn1 O3 97.02(10)
N2 Zn1 O6 86.25(10)
N2 Zn1 N1 83.13(11)
O1 Zn2 O2 63.63(8)
O1 Zn2 O5 92.34(8)
O1 Zn2 O7 107.93(9)
O1 Zn2 N3 88.89(9)
O1 Zn2 N4 153.20(9)
O5 Zn2 O2 149.01(9)
O5 Zn2 N3 90.84(9)
O5 Zn2 N4 113.09(9)
O7 Zn2 O2 89.05(9)
O7 Zn2 O5 79.74(8)
O7 Zn2 N3 160.90(9)
O7 Zn2 N4 85.75(8)
N3 Zn2 O2 106.96(10)
N4 Zn2 O2 94.55(9)
N4 Zn2 N3 82.71(9)
O2 S1 O1 99.87(15)
O2 S1 O3 112.51(15)
O3 S1 O1 99.39(12)
O4 S2 S3 96.02(9)
O5 S2 S3 96.29(8)
O5 S2 O4 111.23(12)
O6 S3 S2 96.45(8)
O6 S3 O7 110.46(12)
O7 S3 S2 95.60(8)
Zn2 O1 Zn1 113.87(10)
S1 O1 Zn1 96.46(12)
S1 O1 Zn2 102.04(12)
S1 O2 Zn2 94.33(14)
S1 O3 Zn1 97.35(11)
S2 O4 Zn1 123.60(11)
S2 O5 Zn2 122.29(13)
S3 O6 Zn1 123.23(13)
S3 O7 Zn2 122.85(10)
C1 N1 Zn1 104.3(2)
C3 N1 Zn1 112.7(2)
C3 N1 C1 109.6(3)
C3 N1 C4 108.5(3)
C4 N1 Zn1 111.25(18)
C4 N1 C1 110.4(3)
C2 N2 Zn1 105.5(2)
C5 N2 Zn1 109.8(2)
C5 N2 C2 111.6(3)
C6 N2 Zn1 112.20(19)
C6 N2 C2 109.0(3)
C6 N2 C5 108.8(3)
C7 N3 Zn2 104.32(18)
C7 N3 C10 110.5(3)
C9 N3 Zn2 113.5(2)
C9 N3 C7 109.2(3)
C9 N3 C10 108.2(3)
C10 N3 Zn2 111.1(2)
C8 N4 Zn2 106.99(17)
C11 N4 Zn2 109.47(17)
C11 N4 C8 109.9(3)
C12 N4 Zn2 111.5(2)
C12 N4 C8 110.3(2)
C12 N4 C11 108.7(2)
N1 C1 H1A 109.6
N1 C1 H1B 109.6
N1 C1 C2 110.3(3)
H1A C1 H1B 108.1
C2 C1 H1A 109.6
C2 C1 H1B 109.6
N2 C2 C1 110.1(3)
N2 C2 H2A 109.6
N2 C2 H2B 109.6
C1 C2 H2A 109.6
C1 C2 H2B 109.6
H2A C2 H2B 108.1
N1 C3 H3A 109.5
N1 C3 H3B 109.5
N1 C3 H3C 109.5
H3A C3 H3B 109.5
H3A C3 H3C 109.5
H3B C3 H3C 109.5
N1 C4 H4A 109.5
N1 C4 H4B 109.5
N1 C4 H4C 109.5
H4A C4 H4B 109.5
H4A C4 H4C 109.5
H4B C4 H4C 109.5
N2 C5 H5A 109.5
N2 C5 H5B 109.5
N2 C5 H5C 109.5
H5A C5 H5B 109.5
H5A C5 H5C 109.5
H5B C5 H5C 109.5
N2 C6 H6A 109.5
N2 C6 H6B 109.5
N2 C6 H6C 109.5
H6A C6 H6B 109.5
H6A C6 H6C 109.5
H6B C6 H6C 109.5
N3 C7 H7A 109.5
N3 C7 H7B 109.5
N3 C7 C8 110.5(3)
H7A C7 H7B 108.1
C8 C7 H7A 109.5
C8 C7 H7B 109.5
N4 C8 C7 110.4(2)
N4 C8 H8A 109.6
N4 C8 H8B 109.6
C7 C8 H8A 109.6
C7 C8 H8B 109.6
H8A C8 H8B 108.1
N3 C9 H9A 109.5
N3 C9 H9B 109.5
N3 C9 H9C 109.5
H9A C9 H9B 109.5
H9A C9 H9C 109.5
H9B C9 H9C 109.5
N3 C10 H10A 109.5
N3 C10 H10B 109.5
N3 C10 H10C 109.5
H10A C10 H10B 109.5
H10A C10 H10C 109.5
H10B C10 H10C 109.5
N4 C11 H11A 109.5
N4 C11 H11B 109.5
N4 C11 H11C 109.5
H11A C11 H11B 109.5
H11A C11 H11C 109.5
H11B C11 H11C 109.5
N4 C12 H12A 109.5
N4 C12 H12B 109.5
N4 C12 H12C 109.5
H12A C12 H12B 109.5
H12A C12 H12C 109.5
H12B C12 H12C 109.5
C13B O8B C16B 107.3(11)
O8B C13B H13A 110.5
O8B C13B H13B 110.5
O8B C13B C14B 106.0(10)
H13A C13B H13B 108.7
C14B C13B H13A 110.5
C14B C13B H13B 110.5
C13B C14B H14A 110.6
C13B C14B H14B 110.6
C13B C14B C15B 105.7(9)
H14A C14B H14B 108.7
C15B C14B H14A 110.6
C15B C14B H14B 110.6
C14B C15B H15A 111.0
C14B C15B H15B 111.0
H15A C15B H15B 109.0
C16B C15B C14B 103.9(9)
C16B C15B H15A 111.0
C16B C15B H15B 111.0
O8B C16B C15B 106.8(10)
O8B C16B H16A 110.4
O8B C16B H16B 110.4
C15B C16B H16A 110.4
C15B C16B H16B 110.4
H16A C16B H16B 108.6
H15C C15A H15D 109.1
C14A C15A H15C 111.1
C14A C15A H15D 111.1
C16A C15A H15C 111.1
C16A C15A H15D 111.1
C16A C15A C14A 103.4(5)
H13C C13A H13D 109.0
O8A C13A H13C 111.0
O8A C13A H13D 111.0
O8A C13A C14A 103.9(5)
C14A C13A H13C 111.0
C14A C13A H13D 111.0
C16A O8A C13A 105.8(5)
C15A C14A H14C 110.8
C15A C14A H14D 110.8
C13A C14A C15A 104.5(5)
C13A C14A H14C 110.8
C13A C14A H14D 110.8
H14C C14A H14D 108.9
C15A C16A H16C 110.6
C15A C16A H16D 110.6
O8A C16A C15A 105.8(5)
O8A C16A H16C 110.6
O8A C16A H16D 110.6
H16C C16A H16D 108.7

loop_
_geom_bond_atom_site_label_1
_geom_bond_atom_site_label_2
_geom_bond_distance
Zn1 O1 2.142(2)
Zn1 O3 2.162(2)
Zn1 O4 2.100(2)
Zn1 O6 2.143(2)
Zn1 N1 2.203(2)
Zn1 N2 2.137(3)
Zn2 O1 2.096(2)
Zn2 O2 2.347(3)
Zn2 O5 2.103(2)
Zn2 O7 2.099(2)
Zn2 N3 2.189(3)
Zn2 N4 2.162(2)
S1 O1 1.579(2)
S1 O2 1.493(2)
S1 O3 1.525(2)
S2 S3 2.3812(10)
S2 O4 1.513(2)
S2 O5 1.512(2)
S3 O6 1.503(2)
S3 O7 1.507(2)
N1 C1 1.484(5)
N1 C3 1.461(5)
N1 C4 1.475(5)
N2 C2 1.481(5)
N2 C5 1.479(5)
N2 C6 1.476(5)
N3 C7 1.476(4)
N3 C9 1.474(4)
N3 C10 1.486(4)
N4 C8 1.478(4)
N4 C11 1.476(4)
N4 C12 1.473(4)
C1 H1A 0.9900
C1 H1B 0.9900
C1 C2 1.499(6)
C2 H2A 0.9900
C2 H2B 0.9900
C3 H3A 0.9800
C3 H3B 0.9800
C3 H3C 0.9800
C4 H4A 0.9800
C4 H4B 0.9800
C4 H4C 0.9800
C5 H5A 0.9800
C5 H5B 0.9800
C5 H5C 0.9800
C6 H6A 0.9800
C6 H6B 0.9800
C6 H6C 0.9800
C7 H7A 0.9900
C7 H7B 0.9900
C7 C8 1.512(4)
C8 H8A 0.9900
C8 H8B 0.9900
C9 H9A 0.9800
C9 H9B 0.9800
C9 H9C 0.9800
C10 H10A 0.9800
C10 H10B 0.9800
C10 H10C 0.9800
C11 H11A 0.9800
C11 H11B 0.9800
C11 H11C 0.9800
C12 H12A 0.9800
C12 H12B 0.9800
C12 H12C 0.9800
O8B C13B 1.419(10)
O8B C16B 1.431(15)
C13B H13A 0.9900
C13B H13B 0.9900
C13B C14B 1.485(16)
C14B H14A 0.9900
C14B H14B 0.9900
C14B C15B 1.529(15)
C15B H15A 0.9900
C15B H15B 0.9900
C15B C16B 1.509(16)
C16B H16A 0.9900
C16B H16B 0.9900
C15A H15C 0.9900
C15A H15D 0.9900
C15A C14A 1.546(8)
C15A C16A 1.526(8)
C13A H13C 0.9900
C13A H13D 0.9900
C13A O8A 1.434(4)
C13A C14A 1.509(8)
O8A C16A 1.429(7)
C14A H14C 0.9900
C14A H14D 0.9900
C16A H16C 0.9900
C16A H16D 0.9900

loop_
_geom_torsion_atom_site_label_1
_geom_torsion_atom_site_label_2
_geom_torsion_atom_site_label_3
_geom_torsion_atom_site_label_4
_geom_torsion
Zn1 N1 C1 C2 40.2(4)
Zn1 N2 C2 C1 44.5(4)
Zn2 N3 C7 C8 -44.7(3)
Zn2 N4 C8 C7 -37.3(3)
S2 S3 O6 Zn1 -31.02(12)
S2 S3 O7 Zn2 34.34(13)
S3 S2 O4 Zn1 34.33(14)
S3 S2 O5 Zn2 -33.19(12)
O1 S1 O2 Zn2 2.92(14)
O1 S1 O3 Zn1 2.19(12)
O2 S1 O1 Zn1 112.80(14)
O2 S1 O1 Zn2 -3.33(16)
O2 S1 O3 Zn1 -102.68(14)
O3 S1 O1 Zn1 -2.20(12)
O3 S1 O1 Zn2 -118.34(12)
O3 S1 O2 Zn2 107.48(13)
O4 S2 O5 Zn2 65.79(15)
O5 S2 O4 Zn1 -64.83(18)
O6 S3 O7 Zn2 -64.70(16)
O7 S3 O6 Zn1 67.44(15)
N1 C1 C2 N2 -59.8(4)
N3 C7 C8 N4 57.8(4)
C3 N1 C1 C2 161.1(3)
C4 N1 C1 C2 -79.4(4)
C5 N2 C2 C1 -74.7(4)
C6 N2 C2 C1 165.1(3)
C9 N3 C7 C8 -166.4(3)
C10 N3 C7 C8 74.7(3)
C11 N4 C8 C7 81.5(3)
C12 N4 C8 C7 -158.7(3)
O8B C13B C14B C15B 23(2)
C13B O8B C16B C15B 30(3)
C13B C14B C15B C16B -5(2)
C14B C15B C16B O8B -14(2)
C16B O8B C13B C14B -33(2)
C13A O8A C16A C15A -37.4(8)
O8A C13A C14A C15A -29.3(8)
C14A C15A C16A O8A 17.5(8)
C14A C13A O8A C16A 41.8(8)
C16A C15A C14A C13A 7.2(8)
